data_4317877
loop_
_publ_author_name
'Carsten Knapp'
'Enno Lork'
'Paul G. Watson'
'R\"udiger Mews'

_publ_contact_author
;
          R\"udiger Mews
          Institute of Inorganic and Physical Chemistry
          University of Bremen
          P.O.330 440
          D - 28334 Bremen
          Germany
;
_publ_contact_author_fax '+49 421 218 4267'
_publ_contact_author_phone '+49 421 218 3354'
_publ_section_title
;
 Lithium Fluoroarylamidinates: Syntheses, Structures, and Reactions
;
_journal_name_full 'Inorganic Chemistry'
_journal_page_first 2014
_journal_page_last 2025
_journal_paper_doi 10.1021/ic011099t
_journal_volume 41
_journal_year 2002
_chemical_formula_sum 'C52 H72 F21 Li5 N8 Si8'
_chemical_formula_weight 1467.60
_chemical_name_systematic
;
   ?
;
_space_group_IT_number 14
_symmetry_cell_setting monoclinic
_symmetry_space_group_name_Hall '-P 2ybc'
_symmetry_space_group_name_H-M 'P 1 21/c 1'
_atom_sites_solution_hydrogens geom
_atom_sites_solution_primary direct
_atom_sites_solution_secondary difmap
_audit_creation_method SHELXL-97
_cell_angle_alpha 90.00
_cell_angle_beta 99.330(10)
_cell_angle_gamma 90.00
_cell_formula_units_Z 4
_cell_length_a 26.192(4)
_cell_length_b 10.545(3)
_cell_length_c 26.954(4)
_cell_measurement_reflns_used 50
_cell_measurement_temperature 173(2)
_cell_measurement_theta_max 12.260
_cell_measurement_theta_min 2.290
_cell_volume 7346(3)
_computing_cell_refinement 'Siemens XSCANS'
_computing_data_collection 'Siemens XSCANS'
_computing_data_reduction 'Siemens XSCANS'
_computing_molecular_graphics 'Siemens SHELXTL'
_computing_publication_material SHELXL-97
_computing_structure_refinement 'SHELXL-97 (Sheldrick, 1997)'
_computing_structure_solution 'SHELXS-97 (Sheldrick, 1990)'
_diffrn_ambient_temperature 173(2)
_diffrn_measured_fraction_theta_full 0.998
_diffrn_measured_fraction_theta_max 0.998
_diffrn_measurement_device_type 'Siemens P4'
_diffrn_measurement_method '2\q/\w scans'
_diffrn_radiation_monochromator graphite
_diffrn_radiation_source 'normal-focus sealed tube'
_diffrn_radiation_type MoK\a
_diffrn_radiation_wavelength 0.71073
_diffrn_reflns_av_R_equivalents 0.1035
_diffrn_reflns_av_sigmaI/netI 0.2260
_diffrn_reflns_limit_h_max 25
_diffrn_reflns_limit_h_min -25
_diffrn_reflns_limit_k_max 10
_diffrn_reflns_limit_k_min -9
_diffrn_reflns_limit_l_max 25
_diffrn_reflns_limit_l_min -25
_diffrn_reflns_number 14123
_diffrn_reflns_theta_full 20.00
_diffrn_reflns_theta_max 20.00
_diffrn_reflns_theta_min 2.27
_diffrn_standards_decay_% 'random variation +/-2.0'
_diffrn_standards_interval_count 197
_diffrn_standards_number 3
_exptl_absorpt_coefficient_mu 0.238
_exptl_absorpt_correction_T_max 0.9539
_exptl_absorpt_correction_T_min 0.8902
_exptl_absorpt_correction_type none
_exptl_crystal_colour colorless
_exptl_crystal_density_diffrn 1.327
_exptl_crystal_density_method 'not measured'
_exptl_crystal_description blocks
_exptl_crystal_F_000 3024
_exptl_crystal_size_max 0.50
_exptl_crystal_size_mid 0.20
_exptl_crystal_size_min 0.20
_refine_diff_density_max 0.291
_refine_diff_density_min -0.309
_refine_diff_density_rms 0.066
_refine_ls_extinction_coef 0.00007(8)
_refine_ls_extinction_expression Fc^*^=kFc[1+0.001xFc^2^\l^3^/sin(2\q)]^-1/4^
_refine_ls_extinction_method SHELXL
_refine_ls_goodness_of_fit_ref 0.972
_refine_ls_hydrogen_treatment refU
_refine_ls_matrix_type full
_refine_ls_number_parameters 873
_refine_ls_number_reflns 6830
_refine_ls_number_restraints 18
_refine_ls_restrained_S_all 0.972
_refine_ls_R_factor_all 0.1876
_refine_ls_R_factor_gt 0.0754
_refine_ls_shift/su_max 0.081
_refine_ls_shift/su_mean 0.001
_refine_ls_structure_factor_coef Fsqd
_refine_ls_weighting_details 'calc w=1/[\s^2^(Fo^2^)+(0.0314P)^2^+0.0000P] where P=(Fo^2^+2Fc^2^)/3'
_refine_ls_weighting_scheme calc
_refine_ls_wR_factor_gt 0.1170
_refine_ls_wR_factor_ref 0.1516
_reflns_number_gt 3096
_reflns_number_total 6830
_reflns_threshold_expression >2sigma(I)
_cod_data_source_file ic011099t_13.cif
_cod_data_source_block 10e
_cod_depositor_comments
;
The following automatic conversions were performed:
data name '_publ_contact_autor' replaced with '_publ_contact_author'
as specified in the replacement file
'/home/antanas/src/cod-tools/trunk/data/replacement-values/replacement_tags.lst'.

data
name '_atom_site_symetry_multiplicity' replaced with
'_atom_site_symmetry_multiplicity' as specified in the replacement
file
'/home/antanas/src/cod-tools/trunk/data/replacement-values/replacement_tags.lst'.

Automatic conversion script
Id: cif_correct_tags 4998 2017-03-02 13:24:31Z antanas 
;
_cod_database_code 4317877

loop_
_symmetry_equiv_pos_as_xyz
'x, y, z'
'-x, y+1/2, -z+1/2'
'-x, -y, -z'
'x, -y-1/2, z-1/2'

loop_
_atom_site_label
_atom_site_type_symbol
_atom_site_fract_x
_atom_site_fract_y
_atom_site_fract_z
_atom_site_U_iso_or_equiv
_atom_site_adp_type
_atom_site_occupancy
_atom_site_symmetry_multiplicity
_atom_site_calc_flag
_atom_site_refinement_flags
_atom_site_disorder_assembly
_atom_site_disorder_group
C1 C 0.3479(4) -0.0475(11) 0.3545(4) 0.028(3) Uani 1 1 d . . .
N1 N 0.3568(3) 0.0484(8) 0.3255(3) 0.032(2) Uani 1 1 d . . .
Si1 Si 0.40207(13) 0.1692(3) 0.33628(12) 0.0448(10) Uani 1 1 d . . .
C2 C 0.4675(4) 0.1162(11) 0.3304(4) 0.071(4) Uani 1 1 d . . .
H2A H 0.4818 0.0659 0.3600 0.081(5) Uiso 1 1 calc R . .
H2B H 0.4896 0.1902 0.3280 0.081(5) Uiso 1 1 calc R . .
H2C H 0.4662 0.0642 0.3001 0.081(5) Uiso 1 1 calc R . .
C3 C 0.4051(4) 0.2511(10) 0.3968(3) 0.053(4) Uani 1 1 d . . .
H3A H 0.3699 0.2667 0.4033 0.081(5) Uiso 1 1 calc R . .
H3B H 0.4232 0.3321 0.3956 0.081(5) Uiso 1 1 calc R . .
H3C H 0.4238 0.1982 0.4236 0.081(5) Uiso 1 1 calc R . .
C4 C 0.3797(5) 0.2871(11) 0.2854(4) 0.076(5) Uani 1 1 d . . .
H4A H 0.3846 0.2520 0.2529 0.081(5) Uiso 1 1 calc R . .
H4B H 0.3999 0.3654 0.2919 0.081(5) Uiso 1 1 calc R . .
H4C H 0.3430 0.3057 0.2849 0.081(5) Uiso 1 1 calc R . .
N2 N 0.3088(3) -0.1288(8) 0.3432(3) 0.034(3) Uani 1 1 d . . .
Si2 Si 0.29653(12) -0.2669(3) 0.37384(12) 0.0420(10) Uani 1 1 d . . .
C5 C 0.2356(4) -0.3288(10) 0.3357(4) 0.057(4) Uani 1 1 d . . .
H5A H 0.2086 -0.2638 0.3334 0.081(5) Uiso 1 1 calc R . .
H5B H 0.2243 -0.4048 0.3519 0.081(5) Uiso 1 1 calc R . .
H5C H 0.2419 -0.3503 0.3019 0.081(5) Uiso 1 1 calc R . .
C6 C 0.3487(4) -0.3869(10) 0.3753(4) 0.059(4) Uani 1 1 d . . .
H6A H 0.3614 -0.3865 0.3430 0.081(5) Uiso 1 1 calc R . .
H6B H 0.3350 -0.4711 0.3812 0.081(5) Uiso 1 1 calc R . .
H6C H 0.3772 -0.3663 0.4024 0.081(5) Uiso 1 1 calc R . .
C7 C 0.2846(4) -0.2474(12) 0.4402(3) 0.067(4) Uani 1 1 d . . .
H7A H 0.3172 -0.2271 0.4621 0.081(5) Uiso 1 1 calc R . .
H7B H 0.2705 -0.3265 0.4516 0.081(5) Uiso 1 1 calc R . .
H7C H 0.2597 -0.1786 0.4417 0.081(5) Uiso 1 1 calc R . .
C8 C 0.3849(4) -0.0681(11) 0.4051(4) 0.031(3) Uani 1 1 d . . .
C9 C 0.3735(4) -0.0206(11) 0.4488(5) 0.041(3) Uani 1 1 d . . .
F1 F 0.3315(2) 0.0494(6) 0.4490(2) 0.0519(19) Uani 1 1 d . . .
C10 C 0.4056(5) -0.0397(12) 0.4958(4) 0.043(4) Uani 1 1 d . . .
F2 F 0.3919(3) 0.0080(7) 0.5372(2) 0.082(3) Uani 1 1 d . . .
C11 C 0.4488(5) -0.1104(13) 0.4957(4) 0.050(4) Uani 1 1 d . . .
F3 F 0.4793(3) -0.1318(7) 0.5408(2) 0.082(3) Uani 1 1 d . . .
C12 C 0.4637(5) -0.1611(12) 0.4533(5) 0.053(4) Uani 1 1 d . . .
F4 F 0.5063(3) -0.2298(7) 0.4552(2) 0.075(2) Uani 1 1 d . . .
C13 C 0.4294(5) -0.1356(11) 0.4080(4) 0.039(3) Uani 1 1 d . . .
F5 F 0.4449(2) -0.1856(6) 0.3674(2) 0.056(2) Uani 1 1 d . . .
C14 C 0.1652(4) 0.0894(13) 0.1379(4) 0.033(3) Uani 1 1 d . . .
N3 N 0.1745(3) 0.1703(8) 0.1747(3) 0.035(3) Uani 1 1 d . . .
Si3 Si 0.14300(13) 0.3117(3) 0.18243(11) 0.0455(10) Uani 1 1 d . . .
C15 C 0.0770(4) 0.2875(11) 0.1953(4) 0.079(5) Uani 1 1 d . . .
H15A H 0.0545 0.2608 0.1644 0.081(5) Uiso 1 1 calc R . .
H15B H 0.0639 0.3670 0.2073 0.081(5) Uiso 1 1 calc R . .
H15C H 0.0772 0.2218 0.2210 0.081(5) Uiso 1 1 calc R . .
C16 C 0.1395(4) 0.4288(10) 0.1298(4) 0.055(4) Uani 1 1 d . . .
H16A H 0.1712 0.4238 0.1149 0.081(5) Uiso 1 1 calc R . .
H16B H 0.1359 0.5146 0.1428 0.081(5) Uiso 1 1 calc R . .
H16C H 0.1096 0.4094 0.1041 0.081(5) Uiso 1 1 calc R . .
C17 C 0.1836(5) 0.3812(11) 0.2389(4) 0.078(5) Uani 1 1 d . . .
H17A H 0.1921 0.3153 0.2646 0.081(5) Uiso 1 1 calc R . .
H17B H 0.1645 0.4496 0.2523 0.081(5) Uiso 1 1 calc R . .
H17C H 0.2156 0.4152 0.2296 0.081(5) Uiso 1 1 calc R . .
N4 N 0.1918(3) -0.0144(9) 0.1329(3) 0.038(3) Uani 1 1 d . . .
Si4 Si 0.18301(13) -0.1272(3) 0.08356(12) 0.0482(11) Uani 1 1 d . . .
C18 C 0.1173(4) -0.1960(11) 0.0703(4) 0.072(4) Uani 1 1 d . . .
H18A H 0.1007 -0.1888 0.1002 0.081(5) Uiso 1 1 calc R . .
H18B H 0.1197 -0.2856 0.0612 0.081(5) Uiso 1 1 calc R . .
H18C H 0.0968 -0.1501 0.0423 0.081(5) Uiso 1 1 calc R . .
C19 C 0.2281(4) -0.2604(11) 0.1071(4) 0.069(4) Uani 1 1 d . . .
H19A H 0.2637 -0.2285 0.1139 0.081(5) Uiso 1 1 calc R . .
H19B H 0.2255 -0.3273 0.0816 0.081(5) Uiso 1 1 calc R . .
H19C H 0.2187 -0.2949 0.1381 0.081(5) Uiso 1 1 calc R . .
C20 C 0.2010(4) -0.0606(12) 0.0240(4) 0.072(4) Uani 1 1 d . . .
H20A H 0.1868 0.0252 0.0185 0.081(5) Uiso 1 1 calc R . .
H20B H 0.1868 -0.1148 -0.0044 0.081(5) Uiso 1 1 calc R . .
H20C H 0.2388 -0.0574 0.0269 0.081(5) Uiso 1 1 calc R . .
C21 C 0.1217(5) 0.1189(10) 0.0941(4) 0.032(3) Uani 1 1 d . . .
C22 C 0.1291(4) 0.1936(13) 0.0547(5) 0.050(4) Uani 1 1 d . . .
F6 F 0.1772(2) 0.2372(7) 0.0509(2) 0.058(2) Uani 1 1 d . . .
C23 C 0.0894(5) 0.2277(13) 0.0138(4) 0.051(4) Uani 1 1 d . . .
F7 F 0.0991(3) 0.3007(7) -0.0231(2) 0.082(3) Uani 1 1 d . . .
C24 C 0.0415(5) 0.1863(12) 0.0169(4) 0.047(3) Uani 1 1 d U . .
F8 F 0.0025(2) 0.2171(7) -0.0206(2) 0.086(3) Uani 1 1 d . . .
C25 C 0.0292(5) 0.1095(12) 0.0545(5) 0.048(4) Uani 1 1 d . . .
F9 F -0.0179(3) 0.0677(8) 0.0567(3) 0.089(3) Uani 1 1 d . . .
C26 C 0.0710(5) 0.0826(12) 0.0935(4) 0.048(4) Uani 1 1 d . . .
F10 F 0.0604(2) 0.0093(7) 0.1313(2) 0.064(2) Uani 1 1 d . . .
C27 C 0.1509(4) 0.0163(12) 0.3209(4) 0.035(3) Uani 1 1 d . . .
N5 N 0.1901(3) 0.0946(8) 0.3316(3) 0.037(3) Uani 1 1 d . . .
Si5 Si 0.19977(13) 0.2044(3) 0.37923(12) 0.0460(10) Uani 1 1 d . . .
C28 C 0.2096(4) 0.1294(11) 0.4417(3) 0.063(4) Uani 1 1 d . . .
H28A H 0.1761 0.1032 0.4501 0.081(5) Uiso 1 1 calc R . .
H28B H 0.2259 0.1902 0.4669 0.081(5) Uiso 1 1 calc R . .
H28C H 0.2319 0.0550 0.4415 0.081(5) Uiso 1 1 calc R . .
C29 C 0.1491(4) 0.3239(11) 0.3778(4) 0.066(4) Uani 1 1 d . . .
H29A H 0.1395 0.3559 0.3435 0.081(5) Uiso 1 1 calc R . .
H29B H 0.1619 0.3940 0.4003 0.081(5) Uiso 1 1 calc R . .
H29C H 0.1188 0.2858 0.3890 0.081(5) Uiso 1 1 calc R . .
C30 C 0.2605(4) 0.2858(11) 0.3708(4) 0.063(4) Uani 1 1 d . . .
H30A H 0.2879 0.2227 0.3701 0.081(5) Uiso 1 1 calc R . .
H30B H 0.2708 0.3446 0.3988 0.081(5) Uiso 1 1 calc R . .
H30C H 0.2550 0.3330 0.3391 0.081(5) Uiso 1 1 calc R . .
N6 N 0.1457(3) -0.0612(9) 0.2818(3) 0.041(3) Uani 1 1 d . . .
Si6 Si 0.09869(13) -0.1760(4) 0.26040(12) 0.0499(11) Uani 1 1 d . . .
C31 C 0.0860(5) -0.2978(10) 0.3074(4) 0.073(4) Uani 1 1 d . . .
H31A H 0.1188 -0.3358 0.3231 0.081(5) Uiso 1 1 calc R . .
H31B H 0.0633 -0.3640 0.2904 0.081(5) Uiso 1 1 calc R . .
H31C H 0.0692 -0.2575 0.3333 0.081(5) Uiso 1 1 calc R . .
C32 C 0.0348(4) -0.1020(11) 0.2339(4) 0.067(4) Uani 1 1 d . . .
H32A H 0.0132 -0.0958 0.2604 0.081(5) Uiso 1 1 calc R . .
H32B H 0.0172 -0.1545 0.2064 0.081(5) Uiso 1 1 calc R . .
H32C H 0.0405 -0.0169 0.2213 0.081(5) Uiso 1 1 calc R . .
C33 C 0.1274(4) -0.2605(11) 0.2104(4) 0.064(4) Uani 1 1 d . . .
H33A H 0.1383 -0.1983 0.1872 0.081(5) Uiso 1 1 calc R . .
H33B H 0.1015 -0.3175 0.1919 0.081(5) Uiso 1 1 calc R . .
H33C H 0.1575 -0.3099 0.2260 0.081(5) Uiso 1 1 calc R . .
C34 C 0.1093(4) 0.0069(11) 0.3550(4) 0.027(3) Uani 1 1 d . . .
C35 C 0.1145(5) -0.0773(13) 0.3948(5) 0.047(4) Uani 1 1 d . . .
F11 F 0.1563(3) -0.1496(7) 0.4053(2) 0.064(2) Uani 1 1 d . . .
C36 C 0.0758(6) -0.0918(14) 0.4246(4) 0.061(4) Uani 1 1 d . . .
F12 F 0.0813(3) -0.1756(8) 0.4621(3) 0.101(3) Uani 1 1 d . . .
C37 C 0.0323(6) -0.0201(17) 0.4132(5) 0.072(5) Uani 1 1 d . . .
F13 F -0.0054(3) -0.0332(9) 0.4424(2) 0.101(3) Uani 1 1 d . . .
C38 C 0.0257(5) 0.0633(13) 0.3753(5) 0.044(4) Uani 1 1 d . . .
F14 F -0.0170(3) 0.1345(8) 0.3653(2) 0.089(3) Uani 1 1 d . . .
C39 C 0.0646(5) 0.0731(12) 0.3453(4) 0.042(3) Uani 1 1 d . . .
F15 F 0.0567(2) 0.1584(6) 0.3082(2) 0.057(2) Uani 1 1 d . . .
C40 C 0.3455(4) -0.0043(13) 0.1660(4) 0.029(3) Uani 1 1 d . . .
N7 N 0.3197(3) 0.1029(9) 0.1620(3) 0.034(3) Uani 1 1 d . . .
Si7 Si 0.33170(13) 0.2372(3) 0.12678(12) 0.0435(10) Uani 1 1 d . . .
C41 C 0.3992(4) 0.2958(10) 0.1393(4) 0.062(4) Uani 1 1 d . . .
H41A H 0.4109 0.3003 0.1757 0.081(5) Uiso 1 1 calc R . .
H41B H 0.4008 0.3805 0.1246 0.081(5) Uiso 1 1 calc R . .
H41C H 0.4216 0.2378 0.1242 0.081(5) Uiso 1 1 calc R . .
C42 C 0.2879(4) 0.3571(10) 0.1474(4) 0.059(4) Uani 1 1 d . . .
H42A H 0.2527 0.3227 0.1436 0.081(5) Uiso 1 1 calc R . .
H42B H 0.2880 0.4336 0.1267 0.081(5) Uiso 1 1 calc R . .
H42C H 0.2998 0.3785 0.1827 0.081(5) Uiso 1 1 calc R . .
C43 C 0.3138(4) 0.2166(10) 0.0581(4) 0.063(4) Uani 1 1 d . . .
H43A H 0.3415 0.1713 0.0451 0.081(5) Uiso 1 1 calc R . .
H43B H 0.3087 0.2999 0.0420 0.081(5) Uiso 1 1 calc R . .
H43C H 0.2816 0.1676 0.0508 0.081(5) Uiso 1 1 calc R . .
N8 N 0.3345(3) -0.1032(8) 0.1933(3) 0.032(2) Uani 1 1 d . . .
Si8 Si 0.36694(13) -0.2483(3) 0.20106(11) 0.0431(10) Uani 1 1 d . . .
C44 C 0.3228(4) -0.3448(10) 0.2306(4) 0.057(4) Uani 1 1 d . . .
H44A H 0.3119 -0.2974 0.2584 0.081(5) Uiso 1 1 calc R . .
H44B H 0.3403 -0.4229 0.2436 0.081(5) Uiso 1 1 calc R . .
H44C H 0.2923 -0.3661 0.2058 0.081(5) Uiso 1 1 calc R . .
C45 C 0.3809(4) -0.3282(9) 0.1428(4) 0.045(3) Uani 1 1 d . . .
H45A H 0.3500 -0.3249 0.1169 0.081(5) Uiso 1 1 calc R . .
H45B H 0.3903 -0.4168 0.1503 0.081(5) Uiso 1 1 calc R . .
H45C H 0.4095 -0.2847 0.1307 0.081(5) Uiso 1 1 calc R . .
C46 C 0.4282(4) -0.2336(12) 0.2457(3) 0.068(4) Uani 1 1 d . . .
H46A H 0.4505 -0.1710 0.2330 0.081(5) Uiso 1 1 calc R . .
H46B H 0.4458 -0.3160 0.2492 0.081(5) Uiso 1 1 calc R . .
H46C H 0.4207 -0.2062 0.2785 0.081(5) Uiso 1 1 calc R . .
C47 C 0.3896(4) -0.0161(10) 0.1359(4) 0.026(3) Uani 1 1 d U . .
C48 C 0.3817(4) -0.0529(11) 0.0867(5) 0.042(3) Uani 1 1 d . . .
F16 F 0.3343(2) -0.0881(6) 0.0637(2) 0.055(2) Uani 1 1 d . . .
C49 C 0.4216(5) -0.0640(11) 0.0569(4) 0.046(3) Uani 1 1 d . . .
F17 F 0.4107(3) -0.1008(7) 0.0090(2) 0.071(2) Uani 1 1 d . . .
C50 C 0.4689(5) -0.0308(12) 0.0796(5) 0.042(3) Uani 1 1 d U . .
F18 F 0.5085(3) -0.0362(7) 0.0523(2) 0.078(2) Uani 1 1 d . . .
C51 C 0.4808(5) 0.0028(11) 0.1288(5) 0.042(3) Uani 1 1 d . . .
F19 F 0.5289(2) 0.0327(7) 0.1505(2) 0.066(2) Uani 1 1 d . . .
C52 C 0.4399(5) 0.0121(10) 0.1550(4) 0.038(3) Uani 1 1 d . . .
F20 F 0.4506(2) 0.0503(6) 0.2036(2) 0.0497(18) Uani 1 1 d . . .
F100 F 0.25250(19) 0.0154(5) 0.24204(17) 0.0323(16) Uani 1 1 d . . .
Li1 Li 0.2469(9) -0.014(2) 0.3132(8) 0.082(8) Uani 1 1 d . . .
Li2 Li 0.1820(7) 0.0523(18) 0.2398(7) 0.045(6) Uani 1 1 d . . .
Li3 Li 0.3233(8) -0.024(2) 0.2602(7) 0.075(8) Uani 1 1 d . . .
Li4 Li 0.2530(8) 0.142(3) 0.1916(8) 0.083(8) Uani 1 1 d . . .
Li5 Li 0.2543(10) -0.083(2) 0.1814(8) 0.081(8) Uani 1 1 d . . .

loop_
_atom_site_aniso_label
_atom_site_aniso_U_11
_atom_site_aniso_U_22
_atom_site_aniso_U_33
_atom_site_aniso_U_23
_atom_site_aniso_U_13
_atom_site_aniso_U_12
C1 0.020(7) 0.039(9) 0.019(7) -0.007(7) -0.009(6) 0.004(7)
N1 0.037(6) 0.032(6) 0.025(6) 0.007(5) 0.003(5) -0.005(5)
Si1 0.045(2) 0.050(3) 0.036(2) 0.005(2) -0.0032(18) -0.012(2)
C2 0.056(9) 0.097(12) 0.055(9) -0.016(8) -0.002(7) -0.041(9)
C3 0.058(9) 0.035(8) 0.060(8) -0.005(7) -0.009(7) -0.020(7)
C4 0.087(11) 0.074(11) 0.054(8) 0.017(8) -0.028(8) -0.040(9)
N2 0.030(6) 0.025(6) 0.038(6) -0.004(5) -0.015(5) -0.001(5)
Si2 0.031(2) 0.041(3) 0.052(2) 0.008(2) 0.0004(18) 0.001(2)
C5 0.053(9) 0.028(8) 0.087(10) -0.001(7) 0.002(8) -0.017(7)
C6 0.056(9) 0.043(9) 0.069(9) 0.015(7) -0.013(7) -0.003(8)
C7 0.063(9) 0.086(11) 0.055(8) 0.013(8) 0.018(7) -0.018(9)
C8 0.023(8) 0.036(8) 0.039(9) -0.017(7) 0.014(7) 0.000(7)
C9 0.030(8) 0.039(9) 0.055(10) -0.001(8) 0.008(8) 0.009(7)
F1 0.057(5) 0.056(5) 0.044(4) -0.011(4) 0.013(4) 0.015(4)
C10 0.052(10) 0.051(10) 0.025(9) -0.004(7) -0.002(8) -0.009(8)
F2 0.105(6) 0.115(7) 0.025(4) -0.008(4) 0.012(4) 0.009(6)
C11 0.051(10) 0.072(11) 0.019(9) 0.025(8) -0.018(8) -0.005(9)
F3 0.077(6) 0.097(7) 0.058(5) 0.010(4) -0.031(4) -0.007(5)
C12 0.065(11) 0.055(10) 0.030(9) 0.011(8) -0.017(9) -0.019(9)
F4 0.047(5) 0.086(6) 0.087(6) 0.023(5) -0.008(4) 0.028(5)
C13 0.061(10) 0.038(9) 0.026(9) -0.012(7) 0.029(8) -0.019(8)
F5 0.043(4) 0.071(5) 0.053(5) -0.005(4) 0.004(4) 0.017(4)
C14 0.009(7) 0.053(10) 0.036(8) 0.022(8) -0.001(6) -0.007(7)
N3 0.042(6) 0.034(7) 0.025(5) -0.017(5) -0.003(5) -0.009(6)
Si3 0.052(2) 0.055(3) 0.031(2) 0.0002(19) 0.0092(18) 0.007(2)
C15 0.095(11) 0.061(11) 0.089(10) -0.001(8) 0.036(9) 0.023(9)
C16 0.064(9) 0.052(9) 0.051(8) -0.002(7) 0.016(7) 0.004(8)
C17 0.121(13) 0.055(10) 0.051(9) -0.014(7) -0.012(9) 0.013(9)
N4 0.026(6) 0.054(8) 0.032(6) 0.004(5) 0.002(5) 0.002(6)
Si4 0.039(2) 0.061(3) 0.041(2) -0.017(2) -0.0056(18) 0.004(2)
C18 0.043(8) 0.101(12) 0.064(9) -0.026(8) -0.011(7) -0.015(9)
C19 0.047(8) 0.060(10) 0.095(10) -0.044(8) -0.009(8) 0.011(8)
C20 0.055(9) 0.104(12) 0.060(9) -0.032(9) 0.014(7) -0.006(9)
C21 0.041(9) 0.035(8) 0.023(7) 0.010(6) 0.016(7) 0.010(7)
C22 0.022(8) 0.086(12) 0.042(9) -0.013(8) 0.007(8) -0.005(8)
F6 0.040(4) 0.092(6) 0.044(4) 0.010(4) 0.009(3) -0.011(5)
C23 0.038(9) 0.080(11) 0.037(8) -0.004(8) 0.011(8) -0.014(9)
F7 0.078(5) 0.125(7) 0.042(4) 0.033(5) 0.009(4) 0.010(5)
C24 0.035(7) 0.067(8) 0.034(7) 0.001(6) -0.012(6) -0.004(7)
F8 0.048(5) 0.147(8) 0.052(4) 0.002(5) -0.028(4) 0.024(5)
C25 0.017(8) 0.066(10) 0.055(9) -0.003(8) -0.011(8) 0.021(8)
F9 0.023(5) 0.123(8) 0.116(7) 0.007(5) -0.006(5) -0.016(5)
C26 0.044(9) 0.065(11) 0.037(9) 0.009(8) 0.017(8) 0.008(9)
F10 0.045(5) 0.088(6) 0.059(5) 0.010(4) 0.010(4) -0.011(4)
C27 0.043(9) 0.052(10) 0.011(7) 0.006(7) 0.007(7) 0.015(8)
N5 0.026(6) 0.039(7) 0.044(6) -0.016(5) -0.002(5) -0.017(6)
Si5 0.041(2) 0.049(3) 0.048(2) -0.012(2) 0.0075(18) 0.001(2)
C28 0.056(9) 0.086(11) 0.045(8) -0.004(8) -0.001(7) 0.015(8)
C29 0.066(10) 0.068(10) 0.065(9) -0.018(8) 0.014(8) 0.002(9)
C30 0.055(9) 0.058(10) 0.076(9) -0.014(8) 0.011(7) -0.002(8)
N6 0.040(6) 0.048(7) 0.038(6) 0.007(6) 0.018(5) -0.001(6)
Si6 0.049(2) 0.052(3) 0.050(2) -0.008(2) 0.0103(19) -0.012(2)
C31 0.084(11) 0.061(10) 0.073(9) 0.015(8) 0.009(8) -0.035(9)
C32 0.057(9) 0.072(11) 0.062(9) 0.016(8) -0.025(7) -0.025(8)
C33 0.046(8) 0.056(9) 0.082(9) -0.029(8) -0.007(7) -0.018(8)
C34 0.021(8) 0.032(8) 0.029(8) 0.008(7) 0.006(6) -0.004(7)
C35 0.028(9) 0.069(11) 0.043(9) 0.010(8) 0.001(8) 0.020(8)
F11 0.058(5) 0.073(6) 0.055(5) 0.025(4) -0.012(4) 0.004(5)
C36 0.066(11) 0.093(13) 0.021(8) 0.019(8) 0.000(9) -0.025(10)
F12 0.111(7) 0.136(8) 0.058(5) 0.050(5) 0.019(5) -0.023(6)
C37 0.038(10) 0.140(16) 0.040(10) 0.016(10) 0.014(9) -0.016(11)
F13 0.075(6) 0.170(9) 0.067(5) -0.005(6) 0.040(5) -0.036(6)
C38 0.029(9) 0.066(11) 0.041(9) -0.014(8) 0.013(8) -0.005(8)
F14 0.027(4) 0.157(8) 0.087(6) -0.007(5) 0.023(4) 0.018(6)
C39 0.051(10) 0.047(10) 0.025(8) -0.002(7) -0.006(8) 0.006(9)
F15 0.043(4) 0.080(5) 0.044(4) 0.014(4) -0.002(4) 0.018(4)
C40 0.019(7) 0.044(9) 0.021(7) -0.019(7) -0.001(6) -0.016(7)
N7 0.027(6) 0.036(7) 0.040(6) -0.001(5) 0.011(5) 0.001(6)
Si7 0.041(2) 0.044(3) 0.045(2) 0.006(2) 0.0068(18) 0.002(2)
C41 0.062(9) 0.041(9) 0.087(10) 0.021(8) 0.020(8) 0.000(8)
C42 0.057(9) 0.048(9) 0.080(9) 0.019(8) 0.033(8) 0.003(8)
C43 0.065(9) 0.059(10) 0.065(9) 0.018(8) 0.010(7) -0.004(8)
N8 0.045(6) 0.021(6) 0.030(6) -0.005(5) 0.008(5) -0.012(5)
Si8 0.053(2) 0.038(2) 0.039(2) -0.002(2) 0.0099(18) 0.005(2)
C44 0.070(9) 0.056(9) 0.049(8) -0.004(7) 0.016(7) 0.003(8)
C45 0.039(8) 0.033(8) 0.066(8) -0.001(7) 0.015(7) 0.018(7)
C46 0.068(9) 0.094(11) 0.036(7) -0.011(8) -0.007(7) 0.019(9)
C47 0.027(6) 0.031(6) 0.016(6) -0.007(5) -0.009(5) -0.007(6)
C48 0.020(8) 0.051(9) 0.054(9) -0.001(7) 0.003(8) 0.002(7)
F16 0.055(5) 0.071(5) 0.036(4) -0.009(4) -0.003(4) 0.008(4)
C49 0.045(9) 0.055(10) 0.039(9) -0.003(8) 0.010(8) 0.015(8)
F17 0.083(6) 0.095(6) 0.037(4) -0.009(4) 0.019(4) 0.016(5)
C50 0.032(7) 0.059(8) 0.041(7) 0.008(6) 0.022(6) 0.014(6)
F18 0.056(5) 0.120(7) 0.064(5) 0.023(5) 0.029(4) 0.034(5)
C51 0.035(9) 0.055(10) 0.040(9) -0.003(7) 0.015(8) 0.003(8)
F19 0.030(4) 0.092(6) 0.075(5) 0.009(4) 0.003(4) 0.000(4)
C52 0.052(9) 0.035(9) 0.028(8) -0.003(7) 0.006(8) -0.004(8)
F20 0.042(4) 0.067(5) 0.038(4) -0.002(4) -0.001(3) 0.000(4)
F100 0.025(3) 0.046(4) 0.026(3) -0.001(3) 0.003(3) 0.005(3)
Li1 0.073(17) 0.10(2) 0.064(16) 0.013(15) -0.007(14) 0.038(17)
Li2 0.045(13) 0.043(14) 0.050(13) 0.011(11) 0.021(11) -0.017(12)
Li3 0.066(16) 0.11(2) 0.048(14) -0.035(14) 0.003(12) 0.002(16)
Li4 0.055(16) 0.12(2) 0.067(16) 0.018(16) 0.003(13) 0.012(17)
Li5 0.10(2) 0.076(19) 0.074(17) -0.030(15) 0.020(15) 0.039(16)

loop_
_atom_type_symbol
_atom_type_description
_atom_type_scat_dispersion_real
_atom_type_scat_dispersion_imag
_atom_type_scat_source
C C 0.0033 0.0016 'International Tables Vol C Tables 4.2.6.8 and 6.1.1.4'
H H 0.0000 0.0000 'International Tables Vol C Tables 4.2.6.8 and 6.1.1.4'
N N 0.0061 0.0033 'International Tables Vol C Tables 4.2.6.8 and 6.1.1.4'
F F 0.0171 0.0103 'International Tables Vol C Tables 4.2.6.8 and 6.1.1.4'
Si Si 0.0817 0.0704 'International Tables Vol C Tables 4.2.6.8 and 6.1.1.4'
Li Li -0.0003 0.0001 'International Tables Vol C Tables 4.2.6.8 and 6.1.1.4'

loop_
_geom_angle_atom_site_label_1
_geom_angle_atom_site_label_2
_geom_angle_atom_site_label_3
_geom_angle
_geom_angle_site_symmetry_1
_geom_angle_site_symmetry_3
_geom_angle_publ_flag
N1 C1 N2 124.1(9) . . ?
N1 C1 C8 118.8(10) . . ?
N2 C1 C8 117.1(10) . . ?
N1 C1 Li3 51.1(7) . . ?
N2 C1 Li3 76.9(8) . . ?
C8 C1 Li3 156.2(9) . . ?
N1 C1 Li1 84.9(8) . . ?
N2 C1 Li1 48.1(7) . . ?
C8 C1 Li1 143.4(9) . . ?
Li3 C1 Li1 60.3(7) . . ?
C1 N1 Si1 130.1(7) . . ?
C1 N1 Li3 97.8(10) . . ?
Si1 N1 Li3 128.6(9) . . ?
N1 Si1 C2 112.7(5) . . ?
N1 Si1 C3 115.1(5) . . ?
C2 Si1 C3 108.3(5) . . ?
N1 Si1 C4 103.9(4) . . ?
C2 Si1 C4 109.0(5) . . ?
C3 Si1 C4 107.5(5) . . ?
C1 N2 Si2 129.0(7) . . ?
C1 N2 Li1 103.5(10) . . ?
Si2 N2 Li1 118.9(9) . . ?
C1 N2 Li3 72.9(8) . . ?
Si2 N2 Li3 147.1(7) . . ?
Li1 N2 Li3 68.2(8) . . ?
N2 Si2 C6 113.0(5) . . ?
N2 Si2 C5 103.9(5) . . ?
C6 Si2 C5 109.5(5) . . ?
N2 Si2 C7 115.8(5) . . ?
C6 Si2 C7 106.9(5) . . ?
C5 Si2 C7 107.6(5) . . ?
C9 C8 C13 116.8(11) . . ?
C9 C8 C1 121.1(11) . . ?
C13 C8 C1 122.1(10) . . ?
F1 C9 C8 120.6(11) . . ?
F1 C9 C10 116.5(12) . . ?
C8 C9 C10 122.8(11) . . ?
F2 C10 C11 123.4(12) . . ?
F2 C10 C9 119.8(13) . . ?
C11 C10 C9 116.8(11) . . ?
C10 C11 F3 117.3(13) . . ?
C10 C11 C12 124.4(11) . . ?
F3 C11 C12 118.4(13) . . ?
F4 C12 C11 122.1(12) . . ?
F4 C12 C13 123.3(13) . . ?
C11 C12 C13 114.6(13) . . ?
F5 C13 C8 122.0(11) . . ?
F5 C13 C12 113.4(13) . . ?
C8 C13 C12 124.6(12) . . ?
N3 C14 N4 125.9(10) . . ?
N3 C14 C21 118.6(11) . . ?
N4 C14 C21 115.4(11) . . ?
N3 C14 Li4 52.4(8) . . ?
N4 C14 Li4 78.2(8) . . ?
C21 C14 Li4 151.1(10) . . ?
N3 C14 Li2 49.4(7) . . ?
N4 C14 Li2 89.0(8) . . ?
C21 C14 Li2 141.2(9) . . ?
Li4 C14 Li2 58.8(7) . . ?
C14 N3 Si3 128.4(8) . . ?
C14 N3 Li4 97.5(10) . . ?
Si3 N3 Li4 125.3(9) . . ?
C14 N3 Li2 103.1(9) . . ?
Si3 N3 Li2 112.6(7) . . ?
Li4 N3 Li2 77.1(9) . . ?
N3 Si3 C15 112.6(5) . . ?
N3 Si3 C17 102.6(5) . . ?
C15 Si3 C17 109.3(6) . . ?
N3 Si3 C16 116.2(5) . . ?
C15 Si3 C16 107.6(5) . . ?
C17 Si3 C16 108.2(5) . . ?
C14 N4 Si4 129.0(8) . . ?
C14 N4 Li5 127.4(9) . . ?
Si4 N4 Li5 103.6(8) . . ?
C14 N4 Li4 72.5(8) . . ?
Si4 N4 Li4 149.5(7) . . ?
Li5 N4 Li4 59.5(9) . . ?
N4 Si4 C18 114.4(5) . . ?
N4 Si4 C19 104.5(4) . . ?
C18 Si4 C19 106.7(5) . . ?
N4 Si4 C20 111.7(5) . . ?
C18 Si4 C20 109.6(5) . . ?
C19 Si4 C20 109.7(5) . . ?
N4 Si4 Li5 41.5(5) . . ?
C18 Si4 Li5 131.1(6) . . ?
C19 Si4 Li5 63.5(5) . . ?
C20 Si4 Li5 118.9(6) . . ?
C22 C21 C26 114.1(11) . . ?
C22 C21 C14 122.4(11) . . ?
C26 C21 C14 123.2(10) . . ?
F6 C22 C21 120.3(11) . . ?
F6 C22 C23 114.9(11) . . ?
C21 C22 C23 124.7(11) . . ?
F7 C23 C24 122.3(12) . . ?
F7 C23 C22 121.6(11) . . ?
C24 C23 C22 116.0(12) . . ?
C23 C24 F8 118.3(12) . . ?
C23 C24 C25 124.7(12) . . ?
F8 C24 C25 117.0(11) . . ?
F9 C25 C24 124.2(11) . . ?
F9 C25 C26 121.0(13) . . ?
C24 C25 C26 114.8(12) . . ?
F10 C26 C21 117.8(11) . . ?
F10 C26 C25 116.6(12) . . ?
C21 C26 C25 125.5(12) . . ?
N5 C27 N6 122.7(10) . . ?
N5 C27 C34 120.9(10) . . ?
N6 C27 C34 116.4(11) . . ?
N5 C27 Li2 75.0(8) . . ?
N6 C27 Li2 53.1(7) . . ?
C34 C27 Li2 154.3(9) . . ?
N5 C27 Li1 49.9(8) . . ?
N6 C27 Li1 80.6(8) . . ?
C34 C27 Li1 146.6(9) . . ?
Li2 C27 Li1 59.0(7) . . ?
C27 N5 Si5 127.2(8) . . ?
C27 N5 Li1 100.0(10) . . ?
Si5 N5 Li1 122.9(8) . . ?
C27 N5 Li2 74.4(7) . . ?
Si5 N5 Li2 147.4(6) . . ?
Li1 N5 Li2 66.3(8) . . ?
N5 Si5 C29 115.5(5) . . ?
N5 Si5 C28 112.1(5) . . ?
C29 Si5 C28 108.0(5) . . ?
N5 Si5 C30 104.3(5) . . ?
C29 Si5 C30 108.3(5) . . ?
C28 Si5 C30 108.4(5) . . ?
C27 N6 Si6 131.6(8) . . ?
C27 N6 Li2 94.8(9) . . ?
Si6 N6 Li2 126.9(7) . . ?
C27 N6 Li1 70.5(8) . . ?
Si6 N6 Li1 146.4(7) . . ?
Li2 N6 Li1 62.1(8) . . ?
N6 Si6 C33 102.9(5) . . ?
N6 Si6 C31 116.2(5) . . ?
C33 Si6 C31 107.3(6) . . ?
N6 Si6 C32 111.9(5) . . ?
C33 Si6 C32 111.2(5) . . ?
C31 Si6 C32 107.3(5) . . ?
C39 C34 C35 117.1(11) . . ?
C39 C34 C27 121.7(11) . . ?
C35 C34 C27 121.0(11) . . ?
F11 C35 C34 120.5(12) . . ?
F11 C35 C36 117.7(13) . . ?
C34 C35 C36 121.7(12) . . ?
F12 C36 C37 121.5(14) . . ?
F12 C36 C35 120.6(15) . . ?
C37 C36 C35 117.9(12) . . ?
C38 C37 C36 122.4(13) . . ?
C38 C37 F13 119.5(15) . . ?
C36 C37 F13 118.1(15) . . ?
C37 C38 F14 121.5(13) . . ?
C37 C38 C39 118.3(13) . . ?
F14 C38 C39 120.3(13) . . ?
F15 C39 C34 121.2(12) . . ?
F15 C39 C38 116.2(13) . . ?
C34 C39 C38 122.5(12) . . ?
N7 C40 N8 124.2(10) . . ?
N7 C40 C47 116.9(10) . . ?
N8 C40 C47 118.8(11) . . ?
N7 C40 Li5 79.2(8) . . ?
N8 C40 Li5 51.8(7) . . ?
C47 C40 Li5 148.1(8) . . ?
N7 C40 Li3 87.6(8) . . ?
N8 C40 Li3 47.4(7) . . ?
C47 C40 Li3 142.4(9) . . ?
Li5 C40 Li3 59.1(7) . . ?
C40 N7 Si7 127.0(8) . . ?
C40 N7 Li4 126.3(10) . . ?
Si7 N7 Li4 106.5(9) . . ?
C40 N7 Li5 72.3(8) . . ?
Si7 N7 Li5 149.2(7) . . ?
Li4 N7 Li5 58.0(9) . . ?
N7 Si7 C43 114.0(5) . . ?
N7 Si7 C41 114.8(5) . . ?
C43 Si7 C41 107.6(5) . . ?
N7 Si7 C42 102.4(5) . . ?
C43 Si7 C42 108.2(5) . . ?
C41 Si7 C42 109.7(5) . . ?
N7 Si7 Li4 40.3(6) . . ?
C43 Si7 Li4 116.4(6) . . ?
C41 Si7 Li4 135.5(5) . . ?
C42 Si7 Li4 63.2(6) . . ?
C40 N8 Si8 127.2(8) . . ?
C40 N8 Li3 104.0(10) . . ?
Si8 N8 Li3 112.8(8) . . ?
C40 N8 Li5 97.9(10) . . ?
Si8 N8 Li5 124.7(8) . . ?
Li3 N8 Li5 79.0(9) . . ?
N8 Si8 C44 102.1(5) . . ?
N8 Si8 C46 111.0(5) . . ?
C44 Si8 C46 107.9(5) . . ?
N8 Si8 C45 116.9(4) . . ?
C44 Si8 C45 109.9(5) . . ?
C46 Si8 C45 108.5(5) . . ?
N8 Si8 Li3 36.6(5) . . ?
C44 Si8 Li3 83.7(6) . . ?
C46 Si8 Li3 87.5(5) . . ?
C45 Si8 Li3 153.5(5) . . ?
C48 C47 C52 114.4(10) . . ?
C48 C47 C40 122.2(10) . . ?
C52 C47 C40 123.3(9) . . ?
F16 C48 C47 120.6(10) . . ?
F16 C48 C49 115.1(11) . . ?
C47 C48 C49 124.2(11) . . ?
F17 C49 C50 123.8(12) . . ?
F17 C49 C48 120.6(11) . . ?
C50 C49 C48 115.6(11) . . ?
C49 C50 C51 124.2(12) . . ?
C49 C50 F18 118.1(11) . . ?
C51 C50 F18 117.6(11) . . ?
F19 C51 C50 122.6(11) . . ?
F19 C51 C52 121.0(11) . . ?
C50 C51 C52 116.4(11) . . ?
F20 C52 C47 117.7(10) . . ?
F20 C52 C51 117.3(11) . . ?
C47 C52 C51 125.0(10) . . ?
Li2 F100 Li3 167.0(9) . . ?
Li2 F100 Li4 87.2(9) . . ?
Li3 F100 Li4 102.7(10) . . ?
Li2 F100 Li5 103.9(9) . . ?
Li3 F100 Li5 86.8(10) . . ?
Li4 F100 Li5 76.5(10) . . ?
Li2 F100 Li1 80.6(8) . . ?
Li3 F100 Li1 86.5(9) . . ?
Li4 F100 Li1 144.4(11) . . ?
Li5 F100 Li1 138.9(11) . . ?
F100 Li1 N5 109.2(10) . . ?
F100 Li1 N2 107.0(11) . . ?
N5 Li1 N2 143.2(12) . . ?
F100 Li1 Li2 48.1(6) . . ?
N5 Li1 Li2 66.3(8) . . ?
N2 Li1 Li2 149.3(13) . . ?
F100 Li1 C27 106.7(9) . . ?
N5 Li1 C27 30.1(5) . . ?
N2 Li1 C27 138.6(12) . . ?
Li2 Li1 C27 58.7(7) . . ?
F100 Li1 Li3 45.4(7) . . ?
N5 Li1 Li3 144.8(13) . . ?
N2 Li1 Li3 64.8(8) . . ?
Li2 Li1 Li3 93.5(9) . . ?
C27 Li1 Li3 152.0(10) . . ?
F100 Li1 N6 87.0(8) . . ?
N5 Li1 N6 56.7(6) . . ?
N2 Li1 N6 132.6(12) . . ?
Li2 Li1 N6 45.0(6) . . ?
C27 Li1 N6 28.9(4) . . ?
Li3 Li1 N6 127.9(10) . . ?
F100 Li1 C1 101.3(10) . . ?
N5 Li1 C1 133.4(11) . . ?
N2 Li1 C1 28.4(4) . . ?
Li2 Li1 C1 148.7(11) . . ?
C27 Li1 C1 151.7(10) . . ?
Li3 Li1 C1 56.2(7) . . ?
N6 Li1 C1 160.9(11) . . ?
F100 Li2 N6 114.4(10) . . ?
F100 Li2 N3 96.1(8) . . ?
N6 Li2 N3 146.0(10) . . ?
F100 Li2 C27 113.6(9) . . ?
N6 Li2 C27 32.1(4) . . ?
N3 Li2 C27 144.4(10) . . ?
F100 Li2 N5 94.6(8) . . ?
N6 Li2 N5 60.9(6) . . ?
N3 Li2 N5 134.0(9) . . ?
C27 Li2 N5 30.6(4) . . ?
F100 Li2 Li1 51.4(7) . . ?
N6 Li2 Li1 72.9(8) . . ?
N3 Li2 Li1 140.9(11) . . ?
C27 Li2 Li1 62.3(7) . . ?
N5 Li2 Li1 47.3(6) . . ?
F100 Li2 Li4 46.8(6) . . ?
N6 Li2 Li4 160.7(12) . . ?
N3 Li2 Li4 50.1(6) . . ?
C27 Li2 Li4 148.7(10) . . ?
N5 Li2 Li4 118.5(9) . . ?
Li1 Li2 Li4 92.7(10) . . ?
F100 Li2 C14 93.4(7) . . ?
N6 Li2 C14 130.0(9) . . ?
N3 Li2 C14 27.6(4) . . ?
C27 Li2 C14 152.0(9) . . ?
N5 Li2 C14 160.9(9) . . ?
Li1 Li2 C14 144.6(10) . . ?
Li4 Li2 C14 57.4(6) . . ?
F100 Li2 Li5 38.8(6) . . ?
N6 Li2 Li5 114.3(10) . . ?
N3 Li2 Li5 80.1(7) . . ?
C27 Li2 Li5 135.4(9) . . ?
N5 Li2 Li5 130.2(9) . . ?
Li1 Li2 Li5 83.0(9) . . ?
Li4 Li2 Li5 49.5(8) . . ?
C14 Li2 Li5 63.6(6) . . ?
F100 Li3 N1 114.7(11) . . ?
F100 Li3 N8 97.8(9) . . ?
N1 Li3 N8 146.1(12) . . ?
F100 Li3 C1 111.2(10) . . ?
N1 Li3 C1 31.2(4) . . ?
N8 Li3 C1 142.6(12) . . ?
F100 Li3 N2 92.5(9) . . ?
N1 Li3 N2 60.1(6) . . ?
N8 Li3 N2 130.6(12) . . ?
C1 Li3 N2 30.2(4) . . ?
F100 Li3 Li5 47.5(7) . . ?
N1 Li3 Li5 162.2(12) . . ?
N8 Li3 Li5 51.1(7) . . ?
C1 Li3 Li5 144.9(12) . . ?
N2 Li3 Li5 115.0(11) . . ?
F100 Li3 Li1 48.1(7) . . ?
N1 Li3 Li1 76.6(8) . . ?
N8 Li3 Li1 136.1(12) . . ?
C1 Li3 Li1 63.4(7) . . ?
N2 Li3 Li1 47.0(6) . . ?
Li5 Li3 Li1 88.0(10) . . ?
F100 Li3 C40 95.3(8) . . ?
N1 Li3 C40 132.1(11) . . ?
N8 Li3 C40 28.7(4) . . ?
C1 Li3 C40 153.2(10) . . ?
N2 Li3 C40 158.9(11) . . ?
Li5 Li3 C40 58.9(7) . . ?
Li1 Li3 C40 143.3(10) . . ?
F100 Li3 Li4 38.9(7) . . ?
N1 Li3 Li4 117.8(12) . . ?
N8 Li3 Li4 81.6(8) . . ?
C1 Li3 Li4 135.7(10) . . ?
N2 Li3 Li4 129.1(10) . . ?
Li5 Li3 Li4 50.0(8) . . ?
Li1 Li3 Li4 82.2(9) . . ?
C40 Li3 Li4 64.8(7) . . ?
F100 Li3 Si8 117.0(9) . . ?
N1 Li3 Si8 126.2(10) . . ?
N8 Li3 Si8 30.6(5) . . ?
C1 Li3 Si8 112.3(9) . . ?
N2 Li3 Si8 103.5(8) . . ?
Li5 Li3 Si8 71.1(7) . . ?
Li1 Li3 Si8 132.1(11) . . ?
C40 Li3 Si8 55.6(5) . . ?
Li4 Li3 Si8 111.4(8) . . ?
F100 Li4 N3 98.0(11) . . ?
F100 Li4 N7 103.9(11) . . ?
N3 Li4 N7 144.8(12) . . ?
F100 Li4 Li5 52.4(9) . . ?
N3 Li4 Li5 98.8(12) . . ?
N7 Li4 Li5 74.4(11) . . ?
F100 Li4 C14 98.3(10) . . ?
N3 Li4 C14 30.1(4) . . ?
N7 Li4 C14 118.2(10) . . ?
Li5 Li4 C14 75.6(10) . . ?
F100 Li4 Li2 46.0(7) . . ?
N3 Li4 Li2 52.8(7) . . ?
N7 Li4 Li2 146.3(14) . . ?
Li5 Li4 Li2 74.0(10) . . ?
C14 Li4 Li2 63.8(7) . . ?
F100 Li4 N4 85.3(10) . . ?
N3 Li4 N4 58.0(6) . . ?
N7 Li4 N4 96.5(10) . . ?
Li5 Li4 N4 48.0(8) . . ?
C14 Li4 N4 29.2(4) . . ?
Li2 Li4 N4 70.2(8) . . ?
F100 Li4 Li3 38.4(6) . . ?
N3 Li4 Li3 136.4(12) . . ?
N7 Li4 Li3 69.3(8) . . ?
Li5 Li4 Li3 57.8(9) . . ?
C14 Li4 Li3 129.4(11) . . ?
Li2 Li4 Li3 84.1(9) . . ?
N4 Li4 Li3 105.2(10) . . ?
F100 Li4 Si7 135.7(11) . . ?
N3 Li4 Si7 124.3(9) . . ?
N7 Li4 Si7 33.3(5) . . ?
Li5 Li4 Si7 103.6(10) . . ?
C14 Li4 Si7 111.7(8) . . ?
Li2 Li4 Si7 175.2(10) . . ?
N4 Li4 Si7 105.1(7) . . ?
Li3 Li4 Si7 98.1(8) . . ?
F100 Li5 N4 103.0(10) . . ?
F100 Li5 N8 95.0(10) . . ?
N4 Li5 N8 144.6(13) . . ?
F100 Li5 Li4 51.0(8) . . ?
N4 Li5 Li4 72.6(9) . . ?
N8 Li5 Li4 96.9(12) . . ?
F100 Li5 C40 96.5(10) . . ?
N4 Li5 C40 116.2(11) . . ?
N8 Li5 C40 30.3(5) . . ?
Li4 Li5 C40 74.7(10) . . ?
F100 Li5 Li3 45.8(7) . . ?
N4 Li5 Li3 143.7(12) . . ?
N8 Li5 Li3 49.9(7) . . ?
Li4 Li5 Li3 72.2(10) . . ?
C40 Li5 Li3 61.9(8) . . ?
F100 Li5 N7 83.2(9) . . ?
N4 Li5 N7 95.1(10) . . ?
N8 Li5 N7 56.8(7) . . ?
Li4 Li5 N7 47.7(8) . . ?
C40 Li5 N7 28.5(4) . . ?
Li3 Li5 N7 67.2(8) . . ?
F100 Li5 Li2 37.3(6) . . ?
N4 Li5 Li2 70.3(8) . . ?
N8 Li5 Li2 132.3(10) . . ?
Li4 Li5 Li2 56.5(8) . . ?
C40 Li5 Li2 126.9(10) . . ?
Li3 Li5 Li2 82.9(8) . . ?
N7 Li5 Li2 103.4(8) . . ?
F100 Li5 Si4 136.4(11) . . ?
N4 Li5 Si4 34.8(5) . . ?
N8 Li5 Si4 125.8(9) . . ?
Li4 Li5 Si4 103.7(10) . . ?
C40 Li5 Si4 111.2(8) . . ?
Li3 Li5 Si4 172.6(12) . . ?
N7 Li5 Si4 105.4(8) . . ?
Li2 Li5 Si4 100.3(8) . . ?

loop_
_geom_bond_atom_site_label_1
_geom_bond_atom_site_label_2
_geom_bond_distance
_geom_bond_site_symmetry_2
_geom_bond_publ_flag
C1 N1 1.322(12) . ?
C1 N2 1.332(12) . ?
C1 C8 1.556(13) . ?
C1 Li3 2.53(2) . ?
C1 Li1 2.72(2) . ?
N1 Si1 1.734(9) . ?
N1 Li3 1.99(2) . ?
Si1 C2 1.834(11) . ?
Si1 C3 1.835(10) . ?
Si1 C4 1.872(10) . ?
N2 Si2 1.729(9) . ?
N2 Li1 2.08(2) . ?
N2 Li3 2.58(2) . ?
Si2 C6 1.858(11) . ?
Si2 C5 1.871(9) . ?
Si2 C7 1.877(9) . ?
C8 C9 1.356(13) . ?
C8 C13 1.356(14) . ?
C9 F1 1.327(11) . ?
C9 C10 1.416(14) . ?
C10 F2 1.325(12) . ?
C10 C11 1.357(15) . ?
C11 F3 1.360(11) . ?
C11 C12 1.374(15) . ?
C12 F4 1.325(14) . ?
C12 C13 1.417(14) . ?
C13 F5 1.336(11) . ?
C14 N3 1.301(13) . ?
C14 N4 1.316(13) . ?
C14 C21 1.533(13) . ?
C14 Li4 2.57(2) . ?
C14 Li2 2.74(2) . ?
N3 Si3 1.733(9) . ?
N3 Li4 2.05(2) . ?
N3 Li2 2.134(19) . ?
Si3 C15 1.836(12) . ?
Si3 C17 1.861(10) . ?
Si3 C16 1.872(10) . ?
N4 Si4 1.770(9) . ?
N4 Li5 2.05(2) . ?
N4 Li4 2.64(3) . ?
Si4 C18 1.848(10) . ?
Si4 C19 1.879(11) . ?
Si4 C20 1.881(11) . ?
Si4 Li5 3.01(2) . ?
C21 C22 1.362(14) . ?
C21 C26 1.377(14) . ?
C22 F6 1.360(12) . ?
C22 C23 1.433(14) . ?
C23 F7 1.313(12) . ?
C23 C24 1.343(14) . ?
C24 F8 1.355(11) . ?
C24 C25 1.375(15) . ?
C25 F9 1.322(12) . ?
C25 C26 1.418(14) . ?
C26 F10 1.344(12) . ?
C27 N5 1.311(12) . ?
C27 N6 1.322(12) . ?
C27 C34 1.540(13) . ?
C27 Li2 2.48(2) . ?
C27 Li1 2.57(3) . ?
N5 Si5 1.717(8) . ?
N5 Li1 2.00(2) . ?
N5 Li2 2.490(19) . ?
Si5 C29 1.825(11) . ?
Si5 C28 1.841(10) . ?
Si5 C30 1.854(11) . ?
N6 Si6 1.757(9) . ?
N6 Li2 1.992(19) . ?
N6 Li1 2.69(2) . ?
Si6 C33 1.871(10) . ?
Si6 C31 1.872(10) . ?
Si6 C32 1.880(10) . ?
C34 C39 1.351(14) . ?
C34 C35 1.383(14) . ?
C35 F11 1.327(12) . ?
C35 C36 1.398(15) . ?
C36 F12 1.333(13) . ?
C36 C37 1.362(17) . ?
C37 C38 1.337(16) . ?
C37 F13 1.364(13) . ?
C38 F14 1.340(13) . ?
C38 C39 1.404(15) . ?
C39 F15 1.337(12) . ?
C40 N7 1.313(12) . ?
C40 N8 1.336(12) . ?
C40 C47 1.521(13) . ?
C40 Li5 2.62(3) . ?
C40 Li3 2.70(2) . ?
N7 Si7 1.762(9) . ?
N7 Li4 2.08(2) . ?
N7 Li5 2.71(3) . ?
Si7 C43 1.847(10) . ?
Si7 C41 1.851(11) . ?
Si7 C42 1.852(10) . ?
Si7 Li4 3.08(2) . ?
N8 Si8 1.746(9) . ?
N8 Li3 2.05(2) . ?
N8 Li5 2.08(3) . ?
Si8 C44 1.819(11) . ?
Si8 C46 1.849(10) . ?
Si8 C45 1.869(10) . ?
Si8 Li3 3.17(2) . ?
C47 C48 1.364(13) . ?
C47 C52 1.366(13) . ?
C48 F16 1.348(11) . ?
C48 C49 1.422(14) . ?
C49 F17 1.334(11) . ?
C49 C50 1.337(14) . ?
C50 C51 1.360(13) . ?
C50 F18 1.365(11) . ?
C51 F19 1.337(11) . ?
C51 C52 1.378(13) . ?
C52 F20 1.357(10) . ?
F100 Li2 1.879(19) . ?
F100 Li3 1.89(2) . ?
F100 Li4 1.90(2) . ?
F100 Li5 1.94(2) . ?
F100 Li1 1.97(2) . ?
Li1 Li2 2.49(3) . ?
Li1 Li3 2.64(3) . ?
Li2 Li4 2.61(3) . ?
Li2 Li5 3.01(3) . ?
Li3 Li5 2.63(3) . ?
Li3 Li4 2.96(3) . ?
Li4 Li5 2.38(4) . ?
